data_4131247
loop_
_publ_author_name
'Poremba, Kelsey E.'
'Kadunce, Nathaniel T.'
'Suzuki, Naoyuki'
'Cherney, Alan H.'
'Reisman, Sarah E.'

_publ_section_title
;
 Nickel-Catalyzed Asymmetric Reductive Cross-Coupling To Access
 1,1-Diarylalkanes.
;
_journal_issue 16
_journal_name_full 'Journal of the American Chemical Society'
_journal_page_first 5684
_journal_page_last 5687
_journal_paper_doi 10.1021/jacs.7b01705
_journal_volume 139
_journal_year 2017
_chemical_absolute_configuration ad
_chemical_formula_moiety 'C17 H16 F3 N O'
_chemical_formula_sum 'C17 H16 F3 N O'
_chemical_formula_weight 307.30
_chemical_name_common KEP-2-091
_chemical_name_systematic KEP-2-091
_space_group_crystal_system monoclinic
_space_group_IT_number 4
_space_group_name_Hall 'P 2yb'
_space_group_name_H-M_alt 'P 1 21 1'
_atom_sites_solution_hydrogens mixed
_atom_sites_solution_primary direct
_atom_sites_solution_secondary difmap
_audit_creation_date 2016-10-23
_audit_creation_method
;
Olex2 1.2
(compiled 2016.02.19 svn.r3266 for OlexSys, GUI svn.r5155)
;
_cell_angle_alpha 90
_cell_angle_beta 99.0020(10)
_cell_angle_gamma 90
_cell_formula_units_Z 4
_cell_length_a 12.5921(3)
_cell_length_b 5.30640(10)
_cell_length_c 22.4242(5)
_cell_measurement_reflns_used 9931
_cell_measurement_temperature 200
_cell_measurement_theta_max 78.67
_cell_measurement_theta_min 3.79
_cell_volume 1479.90(6)
_computing_cell_refinement 'SAINT v8.34A (Bruker-AXS, 2007)'
_computing_data_collection 'APEX2 v2014.11-0 (Bruker-AXS, 2014)'
_computing_data_reduction 'SAINT v8.34A (Bruker-AXS, 2007)'
_computing_structure_refinement 'SHELXL-2014/7 (Sheldrick, 2014)'
_computing_structure_solution 'SHELXS-2013/1 (She ldrick, 2013)'
_diffrn_ambient_temperature 200
_diffrn_detector 'CMOS Area Detector'
_diffrn_detector_area_resol_mean 10.24
_diffrn_detector_type 'Bruker PHOTON 100 CMOS'
_diffrn_measured_fraction_theta_full 0.998
_diffrn_measured_fraction_theta_max 0.983
_diffrn_measurement_device '\k-geometry diffractometer'
_diffrn_measurement_device_type 'Bruker D8 VENTURE Kappa Duo PHOTON 100 CMOS'
_diffrn_measurement_method '\f and \w scans'
_diffrn_radiation_monochromator 'multilayer mirrors'
_diffrn_radiation_type CuK\a
_diffrn_radiation_wavelength 1.54178
_diffrn_reflns_av_R_equivalents 0.0455
_diffrn_reflns_av_unetI/netI 0.0426
_diffrn_reflns_Laue_measured_fraction_full 0.998
_diffrn_reflns_Laue_measured_fraction_max 0.983
_diffrn_reflns_limit_h_max 15
_diffrn_reflns_limit_h_min -15
_diffrn_reflns_limit_k_max 6
_diffrn_reflns_limit_k_min -6
_diffrn_reflns_limit_l_max 27
_diffrn_reflns_limit_l_min -28
_diffrn_reflns_number 20749
_diffrn_reflns_point_group_measured_fraction_full 0.997
_diffrn_reflns_point_group_measured_fraction_max 0.971
_diffrn_reflns_theta_full 67.679
_diffrn_reflns_theta_max 79.473
_diffrn_reflns_theta_min 3.554
_diffrn_source 'I\mS HB micro-focus sealed tube'
_diffrn_source_current 1
_diffrn_source_power 0.05
_diffrn_source_type 'Incoatech I\mS HB'
_diffrn_source_voltage 50
_diffrn_standards_number 0
_exptl_absorpt_coefficient_mu 0.949
_exptl_absorpt_correction_T_max 0.7542
_exptl_absorpt_correction_T_min 0.6425
_exptl_absorpt_correction_type multi-scan
_exptl_absorpt_process_details 'SADABS-2014/5 (Sheldrick, 2014)'
_exptl_crystal_colour colourless
_exptl_crystal_colour_primary colourless
_exptl_crystal_density_diffrn 1.379
_exptl_crystal_density_method 'not measured'
_exptl_crystal_description Plate
_exptl_crystal_F_000 640
_exptl_crystal_size_max 0.208
_exptl_crystal_size_mid 0.115
_exptl_crystal_size_min 0.08
_refine_diff_density_max 0.154
_refine_diff_density_min -0.161
_refine_diff_density_rms 0.034
_refine_ls_abs_structure_details
;
 Flack x determined using 2060 quotients [(I+)-(I-)]/[(I+)+(I-)]
 (Parsons, Flack and Wagner, Acta Cryst. B69 (2013) 249-259).
;
_refine_ls_abs_structure_Flack 0.05(7)
_refine_ls_extinction_coef 0.0007(2)
_refine_ls_extinction_expression Fc^*^=kFc[1+0.001xFc^2^\l^3^/sin(2\q)]^-1/4^
_refine_ls_extinction_method 'SHELXL-2014/7 (Sheldrick 2014'
_refine_ls_goodness_of_fit_ref 1.028
_refine_ls_hydrogen_treatment mixed
_refine_ls_matrix_type full
_refine_ls_number_parameters 406
_refine_ls_number_reflns 6253
_refine_ls_number_restraints 1
_refine_ls_restrained_S_all 1.028
_refine_ls_R_factor_all 0.0488
_refine_ls_R_factor_gt 0.0390
_refine_ls_shift/su_max 0.001
_refine_ls_shift/su_mean 0.000
_refine_ls_structure_factor_coef Fsqd
_refine_ls_weighting_details 'w=1/[\s^2^(Fo^2^)+(0.0252P)^2^+0.3460P] where P=(Fo^2^+2Fc^2^)/3'
_refine_ls_weighting_scheme calc
_refine_ls_wR_factor_gt 0.0826
_refine_ls_wR_factor_ref 0.0872
_reflns_Friedel_coverage 0.779
_reflns_Friedel_fraction_full 0.995
_reflns_Friedel_fraction_max 0.956
_reflns_number_gt 5418
_reflns_number_total 6253
_reflns_threshold_expression 'I > 2\s(I)'
_cod_data_source_file ja7b01705_si_001.cif
_cod_data_source_block p16163_jlh_a
_cod_depositor_comments
;

2020-08-12
Z value and formula fixed to values more according to usual
chemical conventions.                 miguel
;
_cod_original_formula_sum 'C34 H32 F6 N2 O2'
_cod_original_formula_weight 614.61
_cod_original_formula_moiety '2(C17 H16 F3 N O)'
_cod_original_formula_units_Z 2
_cod_database_code 4131247
_shelx_space_group_comment
;
The symmetry employed for this shelxl refinement is uniquely defined
by the following loop, which should always be used as a source of
symmetry information in preference to the above space-group names.
They are only intended as comments.
;
_shelx_estimated_absorpt_t_max 0.928
_shelx_estimated_absorpt_t_min 0.827
_olex2_refinement_description
;
1. Fixed Uiso
 At 1.2 times of:
  All C(H) groups, All C(H,H) groups
 At 1.5 times of:
  All C(H,H,H) groups
2.a Ternary CH refined with riding coordinates:
 C7B(H7B), C7A(H7A)
2.b Secondary CH2 refined with riding coordinates:
 C8B(H8BA,H8BB), C8A(H8AA,H8AB)
2.c Aromatic/amide H refined with riding coordinates:
 C15B(H15B), C12B(H12B), C14B(H14B), C11B(H11B), C14A(H14A), C11A(H11A),
 C12A(H12A), C15A(H15A), C6B(H6B), C2B(H2B), C3B(H3B), C6A(H6A), C2A(H2A),
 C5B(H5B), C4B(H4B), C5A(H5A), C3A(H3A), C4A(H4A)
2.d Idealised Me refined as rotating group:
 C9B(H9BA,H9BB,H9BC), C9A(H9AA,H9AB,H9AC)
;
_shelx_shelxl_version_number 2014/7
_olex2_submission_special_instructions 'No special instructions were received'

loop_
_space_group_symop_operation_xyz
'x, y, z'
'-x, y+1/2, -z'

loop_
_atom_site_label
_atom_site_type_symbol
_atom_site_fract_x
_atom_site_fract_y
_atom_site_fract_z
_atom_site_U_iso_or_equiv
_atom_site_adp_type
_atom_site_occupancy
_atom_site_site_symmetry_order
_atom_site_calc_flag
_atom_site_refinement_flags_posn
F3A F 0.48553(14) 0.6510(4) 0.72719(8) 0.0559(5) Uani 1 1 d .
F2A F 0.36186(18) 0.9303(4) 0.72134(7) 0.0616(6) Uani 1 1 d .
F1A F 0.32277(16) 0.5460(4) 0.69898(7) 0.0625(6) Uani 1 1 d .
O1B O 0.09674(18) -0.0841(4) 0.65317(8) 0.0453(5) Uani 1 1 d .
F2B F 0.0933(2) 0.4383(4) 0.74728(8) 0.0681(6) Uani 1 1 d .
O1A O 0.37671(19) 0.4122(4) 0.81754(8) 0.0476(5) Uani 1 1 d .
F3B F -0.02062(16) 0.1427(5) 0.73965(9) 0.0724(7) Uani 1 1 d .
F1B F 0.14304(19) 0.0647(5) 0.77185(8) 0.0762(7) Uani 1 1 d .
N1A N 0.36757(18) 0.8343(4) 0.83666(9) 0.0311(5) Uani 1 1 d .
N1B N 0.10785(17) 0.3382(4) 0.63379(9) 0.0292(4) Uani 1 1 d .
C15B C 0.21274(19) 0.5423(5) 0.49748(11) 0.0288(5) Uani 1 1 d .
H15B H 0.2521 0.6815 0.4856 0.035 Uiso 1 1 calc R
C12B C 0.09472(19) 0.1444(5) 0.53257(10) 0.0292(5) Uani 1 1 d .
H12B H 0.0532 0.0088 0.5443 0.035 Uiso 1 1 calc R
C14B C 0.18871(19) 0.5342(5) 0.55545(11) 0.0292(5) Uani 1 1 d .
H14B H 0.2122 0.6658 0.5831 0.035 Uiso 1 1 calc R
C11B C 0.12039(18) 0.1547(5) 0.47445(10) 0.0279(5) Uani 1 1 d .
H11B H 0.0961 0.0240 0.4467 0.033 Uiso 1 1 calc R
C16A C 0.3754(2) 0.6313(5) 0.80237(11) 0.0324(5) Uani 1 1 d .
C14A C 0.2990(2) 1.0256(5) 0.92050(11) 0.0330(5) Uani 1 1 d .
H14A H 0.2689 1.1555 0.8939 0.040 Uiso 1 1 calc R
C13B C 0.13055(18) 0.3349(5) 0.57325(10) 0.0260(5) Uani 1 1 d .
C10B C 0.18066(18) 0.3512(5) 0.45592(10) 0.0262(5) Uani 1 1 d .
C7B C 0.21488(19) 0.3666(5) 0.39330(10) 0.0290(5) Uani 1 1 d .
H7B H 0.1827 0.5241 0.3737 0.035 Uiso 1 1 calc R
C10A C 0.32895(19) 0.8436(5) 1.02051(10) 0.0274(5) Uani 1 1 d .
C16B C 0.0960(2) 0.1367(5) 0.66758(11) 0.0316(5) Uani 1 1 d .
C17B C 0.0785(2) 0.1979(6) 0.73259(12) 0.0380(6) Uani 1 1 d .
C11A C 0.3880(2) 0.6531(5) 0.99861(11) 0.0325(5) Uani 1 1 d .
H11A H 0.4195 0.5253 1.0253 0.039 Uiso 1 1 calc R
C17A C 0.3861(2) 0.6925(6) 0.73649(12) 0.0372(6) Uani 1 1 d .
C1B C 0.33592(19) 0.3945(5) 0.40008(10) 0.0267(5) Uani 1 1 d .
C13A C 0.35586(19) 0.8309(5) 0.89904(10) 0.0274(5) Uani 1 1 d .
C12A C 0.4018(2) 0.6460(5) 0.93816(11) 0.0327(5) Uani 1 1 d .
H12A H 0.4426 0.5147 0.9239 0.039 Uiso 1 1 calc R
C15A C 0.2861(2) 1.0308(5) 0.98028(11) 0.0332(5) Uani 1 1 d .
H15A H 0.2471 1.1654 0.9945 0.040 Uiso 1 1 calc R
C1A C 0.1895(2) 0.8795(5) 1.08879(10) 0.0297(5) Uani 1 1 d .
C6B C 0.3832(2) 0.5911(5) 0.37273(12) 0.0355(6) Uani 1 1 d .
H6B H 0.3389 0.7082 0.3483 0.043 Uiso 1 1 calc R
C2B C 0.4033(2) 0.2233(5) 0.43444(11) 0.0325(5) Uani 1 1 d .
H2B H 0.3728 0.0871 0.4535 0.039 Uiso 1 1 calc R
C7A C 0.3093(2) 0.8589(5) 1.08615(10) 0.0301(5) Uani 1 1 d .
H7A H 0.3436 1.0183 1.1035 0.036 Uiso 1 1 calc R
C3B C 0.5137(2) 0.2478(6) 0.44141(12) 0.0368(6) Uani 1 1 d .
H3B H 0.5583 0.1268 0.4644 0.044 Uiso 1 1 calc R
C8B C 0.1741(2) 0.1475(6) 0.35188(11) 0.0349(6) Uani 1 1 d .
H8BA H 0.2012 -0.0124 0.3714 0.042 Uiso 1 1 calc R
H8BB H 0.0946 0.1434 0.3468 0.042 Uiso 1 1 calc R
C6A C 0.1496(2) 1.0680(5) 1.12191(12) 0.0380(6) Uani 1 1 d .
H6A H 0.1976 1.1882 1.1428 0.046 Uiso 1 1 calc R
C2A C 0.1171(2) 0.7066(6) 1.05891(12) 0.0380(6) Uani 1 1 d .
H2A H 0.1426 0.5756 1.0360 0.046 Uiso 1 1 calc R
C5B C 0.4942(2) 0.6184(6) 0.38071(13) 0.0417(7) Uani 1 1 d .
H5B H 0.5252 0.7557 0.3624 0.050 Uiso 1 1 calc R
C4B C 0.5597(2) 0.4475(6) 0.41512(12) 0.0392(6) Uani 1 1 d .
H4B H 0.6356 0.4666 0.4207 0.047 Uiso 1 1 calc R
C8A C 0.3607(2) 0.6422(6) 1.12537(11) 0.0373(6) Uani 1 1 d .
H8AA H 0.3296 0.4811 1.1086 0.045 Uiso 1 1 calc R
H8AB H 0.4387 0.6386 1.1235 0.045 Uiso 1 1 calc R
C5A C 0.0409(3) 1.0838(6) 1.12506(13) 0.0478(8) Uani 1 1 d .
H5A H 0.0151 1.2140 1.1481 0.057 Uiso 1 1 calc R
C9B C 0.2085(3) 0.1640(7) 0.28984(12) 0.0462(7) Uani 1 1 d .
H9BA H 0.1768 0.0239 0.2647 0.069 Uiso 1 1 calc GR
H9BB H 0.2871 0.1547 0.2942 0.069 Uiso 1 1 calc GR
H9BC H 0.1839 0.3242 0.2707 0.069 Uiso 1 1 calc GR
C3A C 0.0084(2) 0.7222(7) 1.06204(14) 0.0473(7) Uani 1 1 d .
H3A H -0.0400 0.6021 1.0414 0.057 Uiso 1 1 calc R
C4A C -0.0299(2) 0.9120(7) 1.09500(13) 0.0485(7) Uani 1 1 d .
H4A H -0.1046 0.9239 1.0969 0.058 Uiso 1 1 calc R
C9A C 0.3449(3) 0.6619(7) 1.19137(12) 0.0526(8) Uani 1 1 d .
H9AA H 0.2680 0.6530 1.1939 0.079 Uiso 1 1 calc GR
H9AB H 0.3741 0.8227 1.2081 0.079 Uiso 1 1 calc GR
H9AC H 0.3826 0.5227 1.2144 0.079 Uiso 1 1 calc GR
H1A H 0.367(3) 0.974(8) 0.8198(16) 0.063 Uiso 1 1 d R
H1B H 0.108(3) 0.480(8) 0.6514(17) 0.063 Uiso 1 1 d R

loop_
_atom_site_aniso_label
_atom_site_aniso_U_11
_atom_site_aniso_U_22
_atom_site_aniso_U_33
_atom_site_aniso_U_23
_atom_site_aniso_U_13
_atom_site_aniso_U_12
F3A 0.0465(9) 0.0773(14) 0.0485(9) 0.0050(9) 0.0215(8) 0.0067(10)
F2A 0.1011(16) 0.0504(11) 0.0390(9) 0.0123(9) 0.0284(9) 0.0181(11)
F1A 0.0706(12) 0.0798(15) 0.0340(8) -0.0074(9) -0.0019(8) -0.0210(12)
O1B 0.0689(14) 0.0306(11) 0.0396(10) 0.0009(9) 0.0180(9) 0.0013(10)
F2B 0.1231(19) 0.0479(11) 0.0404(9) -0.0134(9) 0.0352(10) -0.0153(12)
O1A 0.0791(15) 0.0294(10) 0.0364(10) -0.0008(9) 0.0158(10) -0.0012(11)
F3B 0.0601(12) 0.1057(18) 0.0592(11) -0.0169(12) 0.0333(9) -0.0204(13)
F1B 0.0942(16) 0.0967(19) 0.0354(9) 0.0080(11) 0.0028(9) 0.0351(14)
N1A 0.0388(11) 0.0281(11) 0.0277(10) 0.0023(9) 0.0090(9) 0.0020(10)
N1B 0.0345(11) 0.0273(11) 0.0273(10) -0.0048(9) 0.0090(8) -0.0024(10)
C15B 0.0287(11) 0.0261(12) 0.0328(12) -0.0010(10) 0.0088(9) -0.0040(10)
C12B 0.0295(12) 0.0268(12) 0.0316(12) -0.0020(10) 0.0055(9) -0.0028(11)
C14B 0.0299(12) 0.0264(12) 0.0320(12) -0.0072(10) 0.0069(10) -0.0030(11)
C11B 0.0287(11) 0.0267(12) 0.0275(11) -0.0048(10) 0.0023(9) -0.0013(11)
C16A 0.0365(13) 0.0319(14) 0.0291(12) -0.0010(11) 0.0063(10) -0.0011(12)
C14A 0.0387(13) 0.0297(13) 0.0314(12) 0.0067(11) 0.0081(10) 0.0060(12)
C13B 0.0243(11) 0.0286(12) 0.0255(11) -0.0005(10) 0.0056(9) 0.0016(11)
C10B 0.0243(11) 0.0274(12) 0.0273(11) -0.0024(10) 0.0052(9) 0.0045(10)
C7B 0.0303(12) 0.0293(13) 0.0274(11) 0.0022(10) 0.0045(9) 0.0058(11)
C10A 0.0305(11) 0.0257(12) 0.0257(11) 0.0016(9) 0.0032(9) -0.0021(11)
C16B 0.0325(12) 0.0323(13) 0.0307(12) -0.0024(11) 0.0067(10) -0.0005(12)
C17B 0.0425(15) 0.0408(17) 0.0319(13) 0.0025(12) 0.0094(11) -0.0008(13)
C11A 0.0375(13) 0.0295(13) 0.0290(12) 0.0024(10) 0.0002(10) 0.0059(11)
C17A 0.0426(15) 0.0377(16) 0.0321(13) -0.0003(11) 0.0078(11) 0.0028(13)
C1B 0.0313(12) 0.0259(13) 0.0238(10) -0.0029(10) 0.0074(9) 0.0007(10)
C13A 0.0311(12) 0.0261(12) 0.0253(11) 0.0000(9) 0.0056(9) -0.0003(11)
C12A 0.0389(13) 0.0287(13) 0.0303(12) -0.0008(10) 0.0052(10) 0.0070(12)
C15A 0.0398(14) 0.0283(12) 0.0332(12) 0.0023(10) 0.0112(10) 0.0084(12)
C1A 0.0376(13) 0.0285(13) 0.0230(10) 0.0027(10) 0.0053(9) -0.0020(11)
C6B 0.0427(14) 0.0296(14) 0.0369(13) 0.0040(11) 0.0148(11) 0.0057(11)
C2B 0.0348(13) 0.0324(13) 0.0308(12) 0.0038(10) 0.0064(10) -0.0004(11)
C7A 0.0364(13) 0.0261(13) 0.0272(11) -0.0025(10) 0.0031(9) -0.0054(11)
C3B 0.0333(13) 0.0380(15) 0.0382(14) -0.0003(11) 0.0027(11) 0.0036(12)
C8B 0.0357(13) 0.0390(15) 0.0301(12) -0.0061(11) 0.0057(10) -0.0007(12)
C6A 0.0481(16) 0.0339(15) 0.0340(13) -0.0048(11) 0.0127(11) -0.0045(13)
C2A 0.0401(14) 0.0338(15) 0.0385(14) -0.0034(12) 0.0015(11) -0.0004(12)
C5B 0.0473(16) 0.0329(15) 0.0514(16) -0.0002(13) 0.0280(13) -0.0042(14)
C4B 0.0311(13) 0.0454(16) 0.0437(14) -0.0111(13) 0.0139(11) -0.0013(12)
C8A 0.0405(14) 0.0404(15) 0.0297(12) 0.0049(11) 0.0016(10) 0.0020(13)
C5A 0.0565(18) 0.046(2) 0.0458(16) -0.0007(14) 0.0246(14) 0.0038(15)
C9B 0.0571(18) 0.0531(19) 0.0290(13) -0.0077(13) 0.0088(12) -0.0016(16)
C3A 0.0414(16) 0.0471(18) 0.0515(17) 0.0002(14) 0.0016(13) -0.0079(14)
C4A 0.0371(15) 0.057(2) 0.0536(17) 0.0083(16) 0.0147(13) -0.0006(15)
C9A 0.0627(19) 0.064(2) 0.0296(13) 0.0122(14) 0.0025(13) 0.0069(18)

loop_
_atom_type_symbol
_atom_type_description
_atom_type_scat_dispersion_real
_atom_type_scat_dispersion_imag
_atom_type_scat_source
C C 0.0181 0.0091 'International Tables Vol C Tables 4.2.6.8 and 6.1.1.4'
H H 0.0000 0.0000 'International Tables Vol C Tables 4.2.6.8 and 6.1.1.4'
F F 0.0727 0.0534 'International Tables Vol C Tables 4.2.6.8 and 6.1.1.4'
N N 0.0311 0.0180 'International Tables Vol C Tables 4.2.6.8 and 6.1.1.4'
O O 0.0492 0.0322 'International Tables Vol C Tables 4.2.6.8 and 6.1.1.4'

loop_
_geom_angle_atom_site_label_1
_geom_angle_atom_site_label_2
_geom_angle_atom_site_label_3
_geom_angle
C16A N1A C13A 125.5(2)
C16A N1A H1A 117(3)
C13A N1A H1A 117(3)
C13B N1B H1B 118(3)
C16B N1B C13B 125.9(2)
C16B N1B H1B 116(3)
C14B C15B H15B 119.2
C14B C15B C10B 121.6(2)
C10B C15B H15B 119.2
C11B C12B H12B 120.4
C13B C12B H12B 120.4
C13B C12B C11B 119.1(2)
C15B C14B H14B 120.0
C13B C14B C15B 120.0(2)
C13B C14B H14B 120.0
C12B C11B H11B 119.1
C10B C11B C12B 121.8(2)
C10B C11B H11B 119.1
O1A C16A N1A 127.7(2)
O1A C16A C17A 118.2(2)
N1A C16A C17A 114.1(2)
C13A C14A H14A 120.0
C15A C14A H14A 120.0
C15A C14A C13A 120.0(2)
C12B C13B N1B 122.7(2)
C14B C13B N1B 117.3(2)
C14B C13B C12B 120.0(2)
C15B C10B C7B 118.7(2)
C11B C10B C15B 117.4(2)
C11B C10B C7B 123.9(2)
C10B C7B H7B 107.1
C1B C7B C10B 109.61(18)
C1B C7B H7B 107.1
C1B C7B C8B 111.9(2)
C8B C7B C10B 113.6(2)
C8B C7B H7B 107.1
C11A C10A C15A 117.7(2)
C11A C10A C7A 123.6(2)
C15A C10A C7A 118.7(2)
O1B C16B N1B 128.0(2)
O1B C16B C17B 117.5(2)
N1B C16B C17B 114.4(2)
F2B C17B C16B 113.7(2)
F3B C17B F2B 106.5(3)
F3B C17B C16B 110.2(2)
F1B C17B F2B 107.7(3)
F1B C17B F3B 107.5(3)
F1B C17B C16B 110.9(2)
C10A C11A H11A 119.4
C10A C11A C12A 121.2(2)
C12A C11A H11A 119.4
F3A C17A F2A 107.7(3)
F3A C17A C16A 110.2(2)
F2A C17A C16A 113.2(2)
F1A C17A F3A 107.2(2)
F1A C17A F2A 107.7(2)
F1A C17A C16A 110.6(2)
C6B C1B C7B 121.5(2)
C6B C1B C2B 117.9(2)
C2B C1B C7B 120.6(2)
C14A C13A N1A 117.9(2)
C12A C13A N1A 122.2(2)
C12A C13A C14A 119.8(2)
C11A C12A H12A 120.2
C13A C12A C11A 119.6(2)
C13A C12A H12A 120.2
C14A C15A C10A 121.6(2)
C14A C15A H15A 119.2
C10A C15A H15A 119.2
C6A C1A C7A 121.2(2)
C6A C1A C2A 118.0(2)
C2A C1A C7A 120.9(2)
C1B C6B H6B 119.6
C5B C6B C1B 120.9(3)
C5B C6B H6B 119.6
C1B C2B H2B 119.4
C3B C2B C1B 121.1(2)
C3B C2B H2B 119.4
C10A C7A H7A 107.1
C1A C7A C10A 110.55(19)
C1A C7A H7A 107.1
C1A C7A C8A 111.4(2)
C8A C7A C10A 113.3(2)
C8A C7A H7A 107.1
C2B C3B H3B 119.8
C2B C3B C4B 120.3(3)
C4B C3B H3B 119.8
C7B C8B H8BA 108.9
C7B C8B H8BB 108.9
H8BA C8B H8BB 107.7
C9B C8B C7B 113.3(2)
C9B C8B H8BA 108.9
C9B C8B H8BB 108.9
C1A C6A H6A 119.5
C5A C6A C1A 121.0(3)
C5A C6A H6A 119.5
C1A C2A H2A 119.5
C3A C2A C1A 121.0(3)
C3A C2A H2A 119.5
C6B C5B H5B 119.8
C4B C5B C6B 120.3(3)
C4B C5B H5B 119.8
C3B C4B H4B 120.3
C5B C4B C3B 119.3(3)
C5B C4B H4B 120.3
C7A C8A H8AA 108.9
C7A C8A H8AB 108.9
H8AA C8A H8AB 107.7
C9A C8A C7A 113.5(2)
C9A C8A H8AA 108.9
C9A C8A H8AB 108.9
C6A C5A H5A 119.8
C4A C5A C6A 120.4(3)
C4A C5A H5A 119.8
C8B C9B H9BA 109.5
C8B C9B H9BB 109.5
C8B C9B H9BC 109.5
H9BA C9B H9BB 109.5
H9BA C9B H9BC 109.5
H9BB C9B H9BC 109.5
C2A C3A H3A 119.9
C4A C3A C2A 120.1(3)
C4A C3A H3A 119.9
C5A C4A C3A 119.5(3)
C5A C4A H4A 120.3
C3A C4A H4A 120.3
C8A C9A H9AA 109.5
C8A C9A H9AB 109.5
C8A C9A H9AC 109.5
H9AA C9A H9AB 109.5
H9AA C9A H9AC 109.5
H9AB C9A H9AC 109.5

loop_
_geom_bond_atom_site_label_1
_geom_bond_atom_site_label_2
_geom_bond_distance
F3A C17A 1.319(3)
F2A C17A 1.330(3)
F1A C17A 1.318(3)
O1B C16B 1.216(3)
F2B C17B 1.323(4)
O1A C16A 1.211(3)
F3B C17B 1.315(3)
F1B C17B 1.308(3)
N1A C16A 1.336(3)
N1A C13A 1.429(3)
N1A H1A 0.83(4)
N1B C13B 1.431(3)
N1B C16B 1.332(3)
N1B H1B 0.85(4)
C15B H15B 0.9500
C15B C14B 1.381(3)
C15B C10B 1.393(3)
C12B H12B 0.9500
C12B C11B 1.392(3)
C12B C13B 1.389(3)
C14B H14B 0.9500
C14B C13B 1.380(3)
C11B H11B 0.9500
C11B C10B 1.391(3)
C16A C17A 1.539(3)
C14A H14A 0.9500
C14A C13A 1.386(4)
C14A C15A 1.375(3)
C10B C7B 1.534(3)
C7B H7B 1.0000
C7B C1B 1.515(3)
C7B C8B 1.526(4)
C10A C11A 1.389(4)
C10A C15A 1.392(4)
C10A C7A 1.533(3)
C16B C17B 1.543(3)
C11A H11A 0.9500
C11A C12A 1.394(3)
C1B C6B 1.390(3)
C1B C2B 1.391(4)
C13A C12A 1.381(4)
C12A H12A 0.9500
C15A H15A 0.9500
C1A C7A 1.522(3)
C1A C6A 1.386(4)
C1A C2A 1.390(4)
C6B H6B 0.9500
C6B C5B 1.390(4)
C2B H2B 0.9500
C2B C3B 1.381(4)
C7A H7A 1.0000
C7A C8A 1.529(4)
C3B H3B 0.9500
C3B C4B 1.383(4)
C8B H8BA 0.9900
C8B H8BB 0.9900
C8B C9B 1.523(3)
C6A H6A 0.9500
C6A C5A 1.384(4)
C2A H2A 0.9500
C2A C3A 1.384(4)
C5B H5B 0.9500
C5B C4B 1.378(4)
C4B H4B 0.9500
C8A H8AA 0.9900
C8A H8AB 0.9900
C8A C9A 1.527(4)
C5A H5A 0.9500
C5A C4A 1.376(5)
C9B H9BA 0.9800
C9B H9BB 0.9800
C9B H9BC 0.9800
C3A H3A 0.9500
C3A C4A 1.380(5)
C4A H4A 0.9500
C9A H9AA 0.9800
C9A H9AB 0.9800
C9A H9AC 0.9800

loop_
_geom_hbond_atom_site_label_D
_geom_hbond_atom_site_label_H
_geom_hbond_atom_site_label_A
_geom_hbond_distance_DH
_geom_hbond_distance_HA
_geom_hbond_distance_DA
_geom_hbond_angle_DHA
_geom_hbond_site_symmetry_A
N1A H1A O1A 0.83(4) 2.33(4) 3.101(3) 154(3) 1_565
N1B H1B O1B 0.85(4) 2.32(4) 3.102(3) 154(3) 1_565

loop_
_geom_torsion_atom_site_label_1
_geom_torsion_atom_site_label_2
_geom_torsion_atom_site_label_3
_geom_torsion_atom_site_label_4
_geom_torsion
O1B C16B C17B F2B 171.3(3)
O1B C16B C17B F3B -69.1(3)
O1B C16B C17B F1B 49.7(4)
O1A C16A C17A F3A -72.4(3)
O1A C16A C17A F2A 167.0(3)
O1A C16A C17A F1A 46.0(4)
N1A C16A C17A F3A 106.4(3)
N1A C16A C17A F2A -14.3(4)
N1A C16A C17A F1A -135.3(2)
N1A C13A C12A C11A 179.7(2)
N1B C16B C17B F2B -9.2(4)
N1B C16B C17B F3B 110.3(3)
N1B C16B C17B F1B -130.8(3)
C15B C14B C13B N1B -179.7(2)
C15B C14B C13B C12B -1.0(4)
C15B C10B C7B C1B 54.4(3)
C15B C10B C7B C8B -179.6(2)
C12B C11B C10B C15B -1.4(3)
C12B C11B C10B C7B 177.5(2)
C14B C15B C10B C11B 1.9(4)
C14B C15B C10B C7B -177.1(2)
C11B C12B C13B N1B -179.9(2)
C11B C12B C13B C14B 1.5(4)
C11B C10B C7B C1B -124.6(2)
C11B C10B C7B C8B 1.5(3)
C16A N1A C13A C14A -149.2(3)
C16A N1A C13A C12A 32.9(4)
C14A C13A C12A C11A 1.8(4)
C13B N1B C16B O1B -4.0(4)
C13B N1B C16B C17B 176.6(2)
C13B C12B C11B C10B -0.2(4)
C10B C15B C14B C13B -0.7(4)
C10B C7B C1B C6B -125.8(2)
C10B C7B C1B C2B 53.9(3)
C10B C7B C8B C9B -179.9(2)
C7B C1B C6B C5B 178.2(2)
C7B C1B C2B C3B -179.4(2)
C10A C11A C12A C13A -0.2(4)
C10A C7A C8A C9A 177.8(2)
C16B N1B C13B C12B 31.6(4)
C16B N1B C13B C14B -149.8(3)
C11A C10A C15A C14A 1.6(4)
C11A C10A C7A C1A -126.1(3)
C11A C10A C7A C8A -0.3(3)
C1B C7B C8B C9B -55.1(3)
C1B C6B C5B C4B 1.2(4)
C1B C2B C3B C4B 1.3(4)
C13A N1A C16A O1A -2.0(5)
C13A N1A C16A C17A 179.4(2)
C13A C14A C15A C10A -0.1(4)
C15A C14A C13A N1A -179.7(2)
C15A C14A C13A C12A -1.7(4)
C15A C10A C11A C12A -1.5(4)
C15A C10A C7A C1A 54.2(3)
C15A C10A C7A C8A -179.9(2)
C1A C7A C8A C9A -56.8(3)
C1A C6A C5A C4A -0.2(4)
C1A C2A C3A C4A 0.2(5)
C6B C1B C2B C3B 0.2(4)
C6B C5B C4B C3B 0.3(4)
C2B C1B C6B C5B -1.5(4)
C2B C3B C4B C5B -1.5(4)
C7A C10A C11A C12A 178.9(2)
C7A C10A C15A C14A -178.7(2)
C7A C1A C6A C5A -178.9(3)
C7A C1A C2A C3A 178.9(3)
C8B C7B C1B C6B 107.3(3)
C8B C7B C1B C2B -73.1(3)
C6A C1A C7A C10A -128.4(2)
C6A C1A C7A C8A 104.7(3)
C6A C1A C2A C3A 0.1(4)
C6A C5A C4A C3A 0.5(5)
C2A C1A C7A C10A 52.8(3)
C2A C1A C7A C8A -74.1(3)
C2A C1A C6A C5A -0.1(4)
C2A C3A C4A C5A -0.5(5)
